data_7026059
loop_
_publ_author_name
'Rychlewska, Urszula'
'Warzajtis, Beata'
'Glisi\'c, Biljana D'
'Zivkovi\'c, Marija D'
'Rajkovi\'c, Snezana'
'Djuran, Milos I.'

_publ_section_title
;
 Monocationic gold(III) Gly-L-His and L-Ala-L-His dipeptide complexes:
 crystal structures arising from solvent free and solvent-containing
 crystal formation and structural modifications tuned by counter-anions.
;
_journal_issue 38
_journal_name_full 'Dalton transactions (Cambridge, England : 2003)'
_journal_page_first 8906
_journal_page_last 8913
_journal_paper_doi 10.1039/c0dt00163e
_journal_volume 39
_journal_year 2010
_chemical_absolute_configuration rmad
_chemical_formula_sum 'C9 H18 Au Cl N5 O8.5'
_chemical_formula_weight 564.70
_chemical_name_systematic
;
?
;
_space_group_IT_number 18
_symmetry_cell_setting orthorhombic
_symmetry_space_group_name_Hall 'P 2 2ab'
_symmetry_space_group_name_H-M 'P 21 21 2'
_atom_sites_solution_hydrogens geom
_atom_sites_solution_primary direct
_atom_sites_solution_secondary difmap
_audit_creation_method SHELXL-97
_cell_angle_alpha 90.00
_cell_angle_beta 90.00
_cell_angle_gamma 90.00
_cell_formula_units_Z 4
_cell_length_a 18.0271(6)
_cell_length_b 7.0547(2)
_cell_length_c 13.5470(4)
_cell_measurement_reflns_used 10926
_cell_measurement_temperature 295(2)
_cell_measurement_theta_max 28.3773
_cell_measurement_theta_min 2.7086
_cell_volume 1722.85(9)
_computing_cell_refinement
;
Oxford Diffraction (2009) CrysAlis RED
;
_computing_data_collection
;
Oxford Diffraction (2009) CrysAlis CCD
;
_computing_data_reduction
;
Oxford Diffraction (2009) CrysAlis RED
;
_computing_molecular_graphics
;
Simens Analytical X-Ray Instruments (1989),
Mercury (Bruno, et al. 2002)
;
_computing_publication_material 'SHELXL-97 (Sheldrick, 2008)'
_computing_structure_refinement 'SHELXL-97 (Sheldrick, 2008)'
_computing_structure_solution 'SHELXS-86 (Sheldrick, 2008)'
_diffrn_ambient_temperature 295(2)
_diffrn_measured_fraction_theta_full 0.998
_diffrn_measured_fraction_theta_max 0.998
_diffrn_measurement_device_type 'Xcalibur, Eos'
_diffrn_measurement_method '\w scans'
_diffrn_radiation_monochromator graphite
_diffrn_radiation_source 'fine-focus sealed tube'
_diffrn_radiation_type MoK\a
_diffrn_radiation_wavelength 0.71073
_diffrn_reflns_av_R_equivalents 0.0515
_diffrn_reflns_av_sigmaI/netI 0.0364
_diffrn_reflns_limit_h_max 21
_diffrn_reflns_limit_h_min -21
_diffrn_reflns_limit_k_max 8
_diffrn_reflns_limit_k_min -8
_diffrn_reflns_limit_l_max 16
_diffrn_reflns_limit_l_min -16
_diffrn_reflns_number 24860
_diffrn_reflns_theta_full 25.03
_diffrn_reflns_theta_max 25.03
_diffrn_reflns_theta_min 2.71
_diffrn_standards_interval_count 50
_diffrn_standards_number 2
_exptl_absorpt_coefficient_mu 8.745
_exptl_absorpt_correction_T_max 1.00000
_exptl_absorpt_correction_T_min 0.70546
_exptl_absorpt_correction_type multi-scan
_exptl_absorpt_process_details
;
CrystAlis Red (Clark & Reid,
1995; Oxford Diffraction,2009)
;
_exptl_crystal_colour yellow
_exptl_crystal_density_diffrn 2.177
_exptl_crystal_density_method 'not measured'
_exptl_crystal_description needle
_exptl_crystal_F_000 1084
_exptl_crystal_size_max 0.30
_exptl_crystal_size_mid 0.04
_exptl_crystal_size_min 0.01
_refine_diff_density_max 1.150
_refine_diff_density_min -0.440
_refine_diff_density_rms 0.116
_refine_ls_abs_structure_details 'Flack H D (1983), Acta Cryst. A39, 876-881'
_refine_ls_abs_structure_Flack -0.002(15)
_refine_ls_extinction_method none
_refine_ls_goodness_of_fit_ref 0.965
_refine_ls_hydrogen_treatment constr
_refine_ls_matrix_type full
_refine_ls_number_parameters 258
_refine_ls_number_reflns 3048
_refine_ls_number_restraints 62
_refine_ls_restrained_S_all 0.966
_refine_ls_R_factor_all 0.0363
_refine_ls_R_factor_gt 0.0272
_refine_ls_shift/su_max 0.000
_refine_ls_shift/su_mean 0.000
_refine_ls_structure_factor_coef Fsqd
_refine_ls_weighting_details 'calc w=1/[\s^2^(Fo^2^)+(0.0383P)^2^+0.0000P] where P=(Fo^2^+2Fc^2^)/3'
_refine_ls_weighting_scheme calc
_refine_ls_wR_factor_gt 0.0618
_refine_ls_wR_factor_ref 0.0633
_reflns_number_gt 2502
_reflns_number_total 3048
_reflns_threshold_expression >2sigma(I)
_cod_data_source_file c0dt00163e.txt
_cod_data_source_block ah79
_cod_original_formula_sum 'C9 H18 Au Cl N5 O8.50'
_cod_database_code 7026059

loop_
_symmetry_equiv_pos_as_xyz
'x, y, z'
'-x, -y, z'
'x+1/2, -y+1/2, -z'
'-x+1/2, y+1/2, -z'

loop_
_atom_site_label
_atom_site_type_symbol
_atom_site_fract_x
_atom_site_fract_y
_atom_site_fract_z
_atom_site_U_iso_or_equiv
_atom_site_adp_type
_atom_site_occupancy
_atom_site_symmetry_multiplicity
_atom_site_calc_flag
_atom_site_refinement_flags
_atom_site_disorder_assembly
_atom_site_disorder_group
Au1 Au 0.939719(12) 0.24259(5) 0.117894(18) 0.03752(10) Uani 1 1 d . . .
Cl1 Cl 1.06317(9) 0.2449(4) 0.07907(15) 0.0554(4) Uani 1 1 d . . .
N1 N 0.9084(3) 0.2639(14) -0.0248(4) 0.0497(15) Uani 1 1 d . . .
H1N H 0.9409 0.3377 -0.0575 0.060 Uiso 1 1 d R . .
H2N H 0.9086 0.1484 -0.0531 0.060 Uiso 1 1 d R . .
C1 C 0.8329(4) 0.3469(12) -0.0314(6) 0.047(2) Uani 1 1 d . . .
H1 H 0.8387 0.4850 -0.0330 0.056 Uiso 1 1 d R . .
C9 C 0.7923(5) 0.2906(13) -0.1237(6) 0.061(3) Uani 1 1 d . . .
H91 H 0.8211 0.3260 -0.1805 0.092 Uiso 1 1 d R . .
H92 H 0.7452 0.3539 -0.1257 0.092 Uiso 1 1 d R . .
H93 H 0.7847 0.1559 -0.1238 0.092 Uiso 1 1 d R . .
C2 C 0.7887(4) 0.2994(10) 0.0616(6) 0.042(2) Uani 1 1 d . . .
O1 O 0.7227(3) 0.3195(8) 0.0624(4) 0.0591(18) Uani 1 1 d . . .
N2 N 0.8301(3) 0.2450(13) 0.1382(4) 0.0430(14) Uani 1 1 d . . .
C3 C 0.7954(4) 0.2245(13) 0.2348(5) 0.0393(18) Uani 1 1 d . . .
H3 H 0.7459 0.1705 0.2242 0.047 Uiso 1 1 d R . .
C4 C 0.8378(4) 0.0922(11) 0.3037(6) 0.045(2) Uani 1 1 d . . .
H41 H 0.8083 0.0699 0.3624 0.054 Uiso 1 1 d R . .
H42 H 0.8450 -0.0287 0.2709 0.054 Uiso 1 1 d R . .
C5 C 0.9109(5) 0.1688(11) 0.3327(7) 0.046(2) Uani 1 1 d . . .
C6 C 0.9432(5) 0.1906(11) 0.4203(6) 0.052(2) Uani 1 1 d . . .
H6 H 0.9226 0.1602 0.4812 0.063 Uiso 1 1 d R . .
N4 N 1.0122(4) 0.2658(12) 0.4048(5) 0.0593(18) Uani 1 1 d . . .
H4N H 1.0436 0.2953 0.4500 0.071 Uiso 1 1 d R . .
C7 C 1.0220(4) 0.2850(11) 0.3090(6) 0.045(2) Uani 1 1 d . . .
H7 H 1.0644 0.3338 0.2794 0.054 Uiso 1 1 d R . .
N3 N 0.9630(3) 0.2248(10) 0.2620(4) 0.0381(15) Uani 1 1 d . . .
C8 C 0.7858(4) 0.4171(12) 0.2827(6) 0.0421(19) Uani 1 1 d . . .
O2 O 0.8216(3) 0.5508(8) 0.2627(4) 0.0550(15) Uani 1 1 d . . .
O3 O 0.7314(4) 0.4203(9) 0.3475(5) 0.086(2) Uani 1 1 d . . .
H3O H 0.7346 0.5159 0.3817 0.129 Uiso 1 1 d R . .
O2W O 1.0000 0.5000 -0.1491(7) 0.083(3) Uani 1 2 d S . .
O3W O 0.9176(6) -0.0988(16) -0.1589(8) 0.150(4) Uani 1 1 d . . .
N1N N 1.0985(10) 0.369(3) 0.6213(12) 0.084(5) Uani 0.56 1 d PDU A 1
O1N O 1.0521(10) 0.241(3) 0.6337(15) 0.143(7) Uani 0.56 1 d PDU A 1
O2N O 1.1218(10) 0.396(3) 0.5355(12) 0.086(5) Uani 0.56 1 d PDU A 1
O3N O 1.1208(8) 0.449(2) 0.6970(10) 0.090(4) Uani 0.56 1 d PDU A 1
N1N' N 1.1195(14) 0.402(4) 0.5890(18) 0.098(9) Uani 0.44 1 d PDU B 2
O1N' O 1.1461(17) 0.368(4) 0.5090(16) 0.140(13) Uani 0.44 1 d PDU B 2
O2N' O 1.1542(10) 0.503(3) 0.6481(15) 0.100(6) Uani 0.44 1 d PDU B 2
O3N' O 1.0591(16) 0.333(6) 0.620(3) 0.207(18) Uani 0.44 1 d PDU B 2
O1W O 0.7217(4) 0.7427(19) 0.4476(5) 0.109(2) Uani 1 1 d . . .

loop_
_atom_site_aniso_label
_atom_site_aniso_U_11
_atom_site_aniso_U_22
_atom_site_aniso_U_33
_atom_site_aniso_U_23
_atom_site_aniso_U_13
_atom_site_aniso_U_12
Au1 0.03142(13) 0.03397(14) 0.04716(16) -0.0031(2) -0.00089(12) 0.0029(2)
Cl1 0.0343(8) 0.0549(10) 0.0770(11) 0.0037(16) 0.0077(8) 0.003(2)
N1 0.052(3) 0.055(4) 0.042(3) -0.005(5) -0.001(3) -0.006(5)
C1 0.043(5) 0.036(4) 0.061(5) 0.002(4) -0.009(4) -0.007(4)
C9 0.068(5) 0.067(7) 0.049(5) 0.009(5) -0.016(4) -0.012(5)
C2 0.042(5) 0.036(6) 0.048(5) -0.008(3) -0.008(4) -0.002(3)
O1 0.035(3) 0.072(5) 0.070(4) 0.000(3) -0.007(3) 0.003(3)
N2 0.032(3) 0.049(3) 0.049(4) -0.011(6) 0.002(2) 0.006(4)
C3 0.030(3) 0.032(5) 0.056(4) 0.002(4) -0.002(3) 0.002(4)
C4 0.037(5) 0.043(5) 0.055(6) 0.006(4) -0.002(4) 0.000(4)
C5 0.049(5) 0.036(4) 0.053(6) -0.008(4) -0.001(5) 0.008(4)
C6 0.062(6) 0.049(5) 0.045(5) 0.002(4) -0.007(5) 0.015(4)
N4 0.057(4) 0.045(4) 0.076(5) -0.001(5) -0.028(4) 0.012(5)
C7 0.041(4) 0.033(6) 0.061(5) -0.001(4) -0.013(4) 0.008(4)
N3 0.038(3) 0.028(4) 0.048(3) -0.001(3) -0.012(3) -0.005(3)
C8 0.037(5) 0.049(5) 0.041(5) 0.005(4) -0.001(4) 0.003(4)
O2 0.050(3) 0.047(4) 0.068(4) -0.004(3) 0.010(3) 0.001(3)
O3 0.090(5) 0.063(4) 0.104(6) -0.012(4) 0.055(5) -0.004(4)
O2W 0.056(6) 0.133(9) 0.062(6) 0.000 0.000 -0.026(6)
O3W 0.120(8) 0.192(11) 0.138(9) 0.041(8) 0.004(7) 0.041(7)
N1N 0.084(7) 0.087(7) 0.081(7) 0.003(5) -0.012(5) 0.004(5)
O1N 0.141(8) 0.144(9) 0.143(8) 0.002(5) -0.011(5) -0.001(5)
O2N 0.092(6) 0.091(6) 0.074(6) 0.005(5) 0.007(5) 0.011(5)
O3N 0.090(6) 0.097(6) 0.082(6) -0.009(4) -0.012(4) 0.000(4)
N1N' 0.096(10) 0.100(10) 0.100(10) 0.000(5) -0.005(5) 0.000(5)
O1N' 0.140(13) 0.143(13) 0.137(13) 0.000(5) -0.005(5) 0.004(5)
O2N' 0.099(7) 0.100(7) 0.101(7) 0.000(5) -0.010(5) -0.004(5)
O3N' 0.205(19) 0.206(19) 0.209(19) 0.003(5) -0.004(5) -0.004(5)
O1W 0.126(6) 0.110(6) 0.090(5) 0.007(8) 0.034(4) 0.001(9)

loop_
_atom_type_symbol
_atom_type_description
_atom_type_scat_dispersion_real
_atom_type_scat_dispersion_imag
_atom_type_scat_source
C C 0.0033 0.0016 'International Tables Vol C Tables 4.2.6.8 and 6.1.1.4'
H H 0.0000 0.0000 'International Tables Vol C Tables 4.2.6.8 and 6.1.1.4'
N N 0.0061 0.0033 'International Tables Vol C Tables 4.2.6.8 and 6.1.1.4'
O O 0.0106 0.0060 'International Tables Vol C Tables 4.2.6.8 and 6.1.1.4'
Cl Cl 0.1484 0.1585 'International Tables Vol C Tables 4.2.6.8 and 6.1.1.4'
Au Au -2.0133 8.8022 'International Tables Vol C Tables 4.2.6.8 and 6.1.1.4'

loop_
_geom_angle_atom_site_label_1
_geom_angle_atom_site_label_2
_geom_angle_atom_site_label_3
_geom_angle
N2 Au1 N3 94.2(2)
N2 Au1 N1 81.7(2)
N3 Au1 N1 175.8(2)
N2 Au1 Cl1 174.56(17)
N3 Au1 Cl1 91.20(17)
N1 Au1 Cl1 92.93(17)
C1 N1 Au1 110.0(5)
N1 C1 C9 113.1(7)
N1 C1 C2 110.0(6)
C9 C1 C2 112.0(7)
O1 C2 N2 125.7(7)
O1 C2 C1 119.9(7)
N2 C2 C1 114.3(7)
C2 N2 C3 119.1(5)
C2 N2 Au1 116.7(5)
C3 N2 Au1 123.3(4)
N2 C3 C8 110.1(7)
N2 C3 C4 113.3(6)
C8 C3 C4 110.1(6)
C5 C4 C3 112.7(7)
C6 C5 N3 106.6(7)
C6 C5 C4 132.0(9)
N3 C5 C4 121.3(7)
C5 C6 N4 107.7(8)
C7 N4 C6 108.3(7)
N3 C7 N4 109.6(7)
C7 N3 C5 107.7(6)
C7 N3 Au1 128.6(6)
C5 N3 Au1 123.1(5)
O2 C8 O3 123.4(8)
O2 C8 C3 123.9(7)
O3 C8 C3 112.7(7)
O1N N1N O3N 116.1(17)
O1N N1N O2N 117.6(16)
O3N N1N O2N 126.1(18)
O1N' N1N' O2N' 120(2)
O1N' N1N' O3N' 124(2)
O2N' N1N' O3N' 116(2)

loop_
_geom_bond_atom_site_label_1
_geom_bond_atom_site_label_2
_geom_bond_distance
Au1 N2 1.995(5)
Au1 N3 2.001(6)
Au1 N1 2.019(5)
Au1 Cl1 2.2869(16)
N1 C1 1.485(10)
C1 C9 1.502(10)
C1 C2 1.528(12)
C2 O1 1.198(8)
C2 N2 1.335(9)
N2 C3 1.458(8)
C3 C8 1.516(12)
C3 C4 1.526(11)
C4 C5 1.478(11)
C5 C6 1.331(12)
C5 N3 1.398(10)
C6 N4 1.368(10)
N4 C7 1.316(9)
C7 N3 1.311(9)
C8 O2 1.175(9)
C8 O3 1.316(10)
N1N O1N 1.239(16)
N1N O3N 1.240(14)
N1N O2N 1.252(16)
N1N' O1N' 1.209(17)
N1N' O2N' 1.239(17)
N1N' O3N' 1.265(18)

loop_
_geom_hbond_atom_site_label_D
_geom_hbond_atom_site_label_H
_geom_hbond_atom_site_label_A
_geom_hbond_distance_DH
_geom_hbond_distance_HA
_geom_hbond_distance_DA
_geom_hbond_angle_DHA
O3 H3O O1W 0.82 1.85 2.653(14) 167.5
N1 H1N O2W 0.90 2.00 2.887(9) 170.0
N1 H2N O3W 0.90 2.26 3.142(14) 165.2
N4 H4N O2N 0.86 1.96 2.808(19) 169.6
N4 H4N O1N' 0.86 2.08 2.89(3) 156.9
N4 H4N O3N' 0.86 2.33 3.07(4) 144.0

loop_
_geom_torsion_atom_site_label_1
_geom_torsion_atom_site_label_2
_geom_torsion_atom_site_label_3
_geom_torsion_atom_site_label_4
_geom_torsion
N2 Au1 N1 C1 23.3(6)
Cl1 Au1 N1 C1 -156.2(6)
Au1 N1 C1 C9 -154.3(6)
Au1 N1 C1 C2 -28.3(8)
N1 C1 C2 O1 -164.8(7)
C9 C1 C2 O1 -38.2(10)
N1 C1 C2 N2 18.0(10)
C9 C1 C2 N2 144.7(8)
O1 C2 N2 C3 -6.4(14)
C1 C2 N2 C3 170.6(7)
O1 C2 N2 Au1 -175.5(6)
C1 C2 N2 Au1 1.4(9)
N3 Au1 N2 C2 165.1(7)
N1 Au1 N2 C2 -14.3(7)
N3 Au1 N2 C3 -3.6(8)
N1 Au1 N2 C3 177.1(9)
C2 N2 C3 C8 -79.0(9)
Au1 N2 C3 C8 89.4(8)
C2 N2 C3 C4 157.2(8)
Au1 N2 C3 C4 -34.4(11)
N2 C3 C4 C5 66.8(9)
C8 C3 C4 C5 -57.0(9)
C3 C4 C5 C6 129.5(9)
C3 C4 C5 N3 -54.6(10)
N3 C5 C6 N4 2.5(9)
C4 C5 C6 N4 178.9(8)
C5 C6 N4 C7 -1.4(10)
C6 N4 C7 N3 -0.3(11)
N4 C7 N3 C5 1.9(10)
N4 C7 N3 Au1 172.8(6)
C6 C5 N3 C7 -2.8(9)
C4 C5 N3 C7 -179.6(7)
C6 C5 N3 Au1 -174.2(5)
C4 C5 N3 Au1 8.9(10)
N2 Au1 N3 C7 -152.1(7)
Cl1 Au1 N3 C7 27.4(7)
N2 Au1 N3 C5 17.5(6)
Cl1 Au1 N3 C5 -163.0(6)
N2 C3 C8 O2 -23.4(11)
C4 C3 C8 O2 102.2(9)
N2 C3 C8 O3 154.9(6)
C4 C3 C8 O3 -79.5(9)
